data_4314598
loop_
_publ_author_name
'Fei Cheng'
'Andrew L. Hector'
'William Levason'
'Gillian Reid'
'Michael Webster'
'Wenjian Zhang'

_publ_contact_author_address
;   School of Chemistry
    University of Southampton
    Southampton SO17 1BJ, UK
;
_publ_contact_author_email gr@soton.ac.uk
_publ_contact_author_fax '023 8059 3781'
_publ_contact_author_name 'Professor Gillian Reid'
_publ_contact_author_phone '023 8059 3609'
_publ_section_title
;
 Diphosphine and Diarsine Complexes of Germanium(II) Halides-Preparation,
 Spectroscopic, and Structural Studies
;
_journal_name_full 'Inorganic Chemistry'
_journal_page_first 752
_journal_page_last 760
_journal_paper_doi 10.1021/ic902068z
_journal_volume 49
_journal_year 2010
_chemical_formula_moiety 'C10 H16 Br2 Ge P2'
_chemical_formula_sum 'C10 H16 Br2 Ge P2'
_chemical_formula_weight 430.58
_chemical_name_systematic
; 
 Dibromo(1,2-bis(dimethylphosphino)benzene-P,P')germanium(II) 
;
_space_group_IT_number 15
_space_group_name_Hall '-C 2yc'
_symmetry_cell_setting monoclinic
_symmetry_space_group_name_Hall '-C 2yc'
_symmetry_space_group_name_H-M 'C 1 2/c 1'
_atom_sites_solution_hydrogens geom
_atom_sites_solution_primary direct
_atom_sites_solution_secondary difmap
_audit_author_name 'Webster, M.'
_audit_creation_date 2008-12-10
_audit_creation_method 'SHELXL-97 + hand edit'
_cell_angle_alpha 90.00
_cell_angle_beta 110.646(7)
_cell_angle_gamma 90.00
_cell_formula_units_Z 8
_cell_length_a 29.441(4)
_cell_length_b 7.5466(10)
_cell_length_c 14.395(2)
_cell_measurement_reflns_used 3607
_cell_measurement_temperature 120(2)
_cell_measurement_theta_max 27.48
_cell_measurement_theta_min 2.91
_cell_volume 2992.9(7)
_computing_structure_refinement 'SHELXL-97 (Sheldrick, 1997)'
_computing_structure_solution 'SHELXS-97 (Sheldrick, 1997)'
_diffrn_ambient_temperature 120(2)
_diffrn_measured_fraction_theta_full 0.994
_diffrn_measured_fraction_theta_max 0.994
_diffrn_measurement_device_type 'Bruker-Nonius 95mm CCD camera on \k-goniostat'
_diffrn_measurement_method '\f & \w scans'
_diffrn_radiation_monochromator '10cm confocal mirrors'
_diffrn_radiation_source 'Bruker-Nonius FR591 rotating anode'
_diffrn_radiation_type MoK\a
_diffrn_radiation_wavelength 0.71073
_diffrn_reflns_av_R_equivalents 0.0496
_diffrn_reflns_av_sigmaI/netI 0.0367
_diffrn_reflns_limit_h_max 38
_diffrn_reflns_limit_h_min -38
_diffrn_reflns_limit_k_max 9
_diffrn_reflns_limit_k_min -9
_diffrn_reflns_limit_l_max 18
_diffrn_reflns_limit_l_min -18
_diffrn_reflns_number 18434
_diffrn_reflns_theta_full 27.50
_diffrn_reflns_theta_max 27.50
_diffrn_reflns_theta_min 2.96
_diffrn_standards_number 0
_exptl_absorpt_coefficient_mu 7.571
_exptl_absorpt_correction_T_max 1.0000
_exptl_absorpt_correction_T_min 0.7712
_exptl_absorpt_correction_type multi-scan
_exptl_absorpt_process_details 'G.M. Sheldrick, (2007). SADABS. Version 2007/2. Bruker AXS Inc.'
_exptl_crystal_colour colourless
_exptl_crystal_density_diffrn 1.911
_exptl_crystal_density_method 'not measured'
_exptl_crystal_description block
_exptl_crystal_F_000 1664
_exptl_crystal_size_max 0.08
_exptl_crystal_size_mid 0.07
_exptl_crystal_size_min 0.04
_refine_diff_density_max 0.556
_refine_diff_density_min -0.553
_refine_diff_density_rms 0.130
_refine_ls_extinction_method none
_refine_ls_goodness_of_fit_ref 1.118
_refine_ls_hydrogen_treatment constr
_refine_ls_matrix_type full
_refine_ls_number_parameters 140
_refine_ls_number_reflns 3413
_refine_ls_number_restraints 0
_refine_ls_restrained_S_all 1.118
_refine_ls_R_factor_all 0.0406
_refine_ls_R_factor_gt 0.0318
_refine_ls_shift/su_max 0.001
_refine_ls_shift/su_mean 0.000
_refine_ls_structure_factor_coef Fsqd
_refine_ls_weighting_details 'w=1/[\s^2^(Fo^2^)+(0.0000P)^2^+18.8638P] where P=(Fo^2^+2Fc^2^)/3'
_refine_ls_weighting_scheme calc
_refine_ls_wR_factor_gt 0.0624
_refine_ls_wR_factor_ref 0.0664
_reflns_number_gt 3028
_reflns_number_total 3413
_reflns_threshold_expression I>2sigma(I)
_cod_data_source_file ic902068z_si_001_05.cif
_cod_data_source_block 08wz1202
_cod_original_sg_symbol_H-M 'C 2/c'
_cod_database_code 4314598

loop_
_symmetry_equiv_pos_as_xyz
'x, y, z'
'-x, y, -z+1/2'
'x+1/2, y+1/2, z'
'-x+1/2, y+1/2, -z+1/2'
'-x, -y, -z'
'x, -y, z-1/2'
'-x+1/2, -y+1/2, -z'
'x+1/2, -y+1/2, z-1/2'

loop_
_atom_site_label
_atom_site_type_symbol
_atom_site_fract_x
_atom_site_fract_y
_atom_site_fract_z
_atom_site_U_iso_or_equiv
_atom_site_adp_type
_atom_site_occupancy
_atom_site_symmetry_multiplicity
_atom_site_calc_flag
_atom_site_refinement_flags
_atom_site_disorder_assembly
_atom_site_disorder_group
Ge1 Ge 0.058955(13) 0.62451(5) 0.22281(3) 0.01495(9) Uani 1 1 d . . .
Br1 Br -0.015356(12) 0.79936(5) 0.09632(3) 0.02118(10) Uani 1 1 d . . .
Br2 Br 0.152035(12) 0.49347(5) 0.34307(2) 0.01833(9) Uani 1 1 d . . .
P1 P 0.09888(3) 0.62114(12) 0.09716(6) 0.01419(18) Uani 1 1 d . . .
P2 P 0.10377(3) 0.90444(12) 0.26352(6) 0.01524(18) Uani 1 1 d . . .
C1 C 0.12571(13) 0.4105(5) 0.0846(3) 0.0189(7) Uani 1 1 d . . .
H1A H 0.1412 0.4211 0.0348 0.028 Uiso 1 1 calc R . .
H1B H 0.1004 0.3195 0.0637 0.028 Uiso 1 1 calc R . .
H1C H 0.1501 0.3769 0.1485 0.028 Uiso 1 1 calc R . .
C2 C 0.06195(12) 0.6830(5) -0.0289(2) 0.0186(7) Uani 1 1 d . . .
H2A H 0.0816 0.6769 -0.0713 0.028 Uiso 1 1 calc R . .
H2B H 0.0499 0.8042 -0.0293 0.028 Uiso 1 1 calc R . .
H2C H 0.0344 0.6014 -0.0541 0.028 Uiso 1 1 calc R . .
C3 C 0.14855(12) 0.7798(4) 0.1350(2) 0.0147(7) Uani 1 1 d . . .
C4 C 0.18472(13) 0.7777(5) 0.0930(2) 0.0186(7) Uani 1 1 d . . .
H4 H 0.1838 0.6914 0.0443 0.022 Uiso 1 1 calc R . .
C5 C 0.22183(12) 0.9008(5) 0.1220(3) 0.0205(7) Uani 1 1 d . . .
H5 H 0.2462 0.8991 0.0929 0.025 Uiso 1 1 calc R . .
C6 C 0.22378(13) 1.0267(5) 0.1934(3) 0.0215(8) Uani 1 1 d . . .
H6 H 0.2495 1.1104 0.2135 0.026 Uiso 1 1 calc R . .
C7 C 0.18799(13) 1.0301(5) 0.2354(3) 0.0208(7) Uani 1 1 d . . .
H7 H 0.1892 1.1174 0.2837 0.025 Uiso 1 1 calc R . .
C8 C 0.15028(12) 0.9065(5) 0.2075(2) 0.0155(7) Uani 1 1 d . . .
C9 C 0.13533(13) 0.9449(5) 0.3946(3) 0.0225(8) Uani 1 1 d . . .
H9A H 0.1508 1.0617 0.4036 0.034 Uiso 1 1 calc R . .
H9B H 0.1602 0.8536 0.4217 0.034 Uiso 1 1 calc R . .
H9C H 0.1121 0.9413 0.4294 0.034 Uiso 1 1 calc R . .
C10 C 0.06796(13) 1.1034(5) 0.2203(3) 0.0216(8) Uani 1 1 d . . .
H10A H 0.0889 1.2078 0.2413 0.032 Uiso 1 1 calc R . .
H10B H 0.0422 1.1088 0.2487 0.032 Uiso 1 1 calc R . .
H10C H 0.0534 1.1011 0.1477 0.032 Uiso 1 1 calc R . .

loop_
_atom_site_aniso_label
_atom_site_aniso_U_11
_atom_site_aniso_U_22
_atom_site_aniso_U_33
_atom_site_aniso_U_23
_atom_site_aniso_U_13
_atom_site_aniso_U_12
Ge1 0.01552(18) 0.01378(18) 0.01683(18) -0.00058(14) 0.00730(14) -0.00186(13)
Br1 0.01747(17) 0.02163(19) 0.02304(18) -0.00009(15) 0.00541(14) 0.00020(14)
Br2 0.01797(17) 0.02024(18) 0.01695(17) 0.00095(14) 0.00636(13) 0.00149(13)
P1 0.0152(4) 0.0137(4) 0.0141(4) -0.0004(3) 0.0057(3) -0.0011(3)
P2 0.0159(4) 0.0140(4) 0.0168(4) -0.0029(3) 0.0070(3) -0.0021(3)
C1 0.0231(18) 0.0169(18) 0.0184(17) -0.0002(14) 0.0095(14) -0.0008(14)
C2 0.0197(17) 0.0209(18) 0.0139(16) 0.0012(14) 0.0042(13) 0.0000(14)
C3 0.0135(15) 0.0142(16) 0.0150(15) 0.0039(13) 0.0032(12) 0.0008(13)
C4 0.0208(17) 0.0207(18) 0.0158(16) -0.0002(14) 0.0083(14) -0.0011(14)
C5 0.0150(16) 0.029(2) 0.0189(17) 0.0048(15) 0.0078(14) 0.0011(15)
C6 0.0171(17) 0.0239(19) 0.0229(18) -0.0002(16) 0.0061(14) -0.0080(15)
C7 0.0207(18) 0.0197(18) 0.0218(17) -0.0033(15) 0.0071(14) -0.0039(14)
C8 0.0156(16) 0.0163(17) 0.0145(15) 0.0009(13) 0.0050(13) 0.0004(13)
C9 0.0252(19) 0.025(2) 0.0176(17) -0.0051(15) 0.0081(15) -0.0038(16)
C10 0.0212(18) 0.0134(17) 0.030(2) -0.0005(15) 0.0093(16) -0.0021(14)

loop_
_atom_type_symbol
_atom_type_description
_atom_type_scat_dispersion_real
_atom_type_scat_dispersion_imag
_atom_type_scat_source
C C 0.0033 0.0016 'International Tables Vol C Tables 4.2.6.8 and 6.1.1.4'
H H 0.0000 0.0000 'International Tables Vol C Tables 4.2.6.8 and 6.1.1.4'
P P 0.1023 0.0942 'International Tables Vol C Tables 4.2.6.8 and 6.1.1.4'
Ge Ge 0.1547 1.8001 'International Tables Vol C Tables 4.2.6.8 and 6.1.1.4'
Br Br -0.2901 2.4595 'International Tables Vol C Tables 4.2.6.8 and 6.1.1.4'

loop_
_geom_angle_atom_site_label_1
_geom_angle_atom_site_label_2
_geom_angle_atom_site_label_3
_geom_angle
_geom_angle_site_symmetry_1
_geom_angle_site_symmetry_3
_geom_angle_publ_flag
P2 Ge1 P1 80.19(3) . . ?
P2 Ge1 Br1 88.83(3) . . ?
P1 Ge1 Br1 89.58(3) . . ?
P2 Ge1 Br2 80.37(3) . . ?
P1 Ge1 Br2 80.69(3) . . ?
Br1 Ge1 Br2 166.513(17) . . ?
C1 P1 C2 104.72(16) . . ?
C1 P1 C3 105.94(16) . . ?
C2 P1 C3 105.36(16) . . ?
C1 P1 Ge1 114.65(12) . . ?
C2 P1 Ge1 117.07(12) . . ?
C3 P1 Ge1 108.20(11) . . ?
C9 P2 C10 103.90(18) . . ?
C9 P2 C8 105.70(16) . . ?
C10 P2 C8 106.16(16) . . ?
C9 P2 Ge1 115.46(13) . . ?
C10 P2 Ge1 115.66(12) . . ?
C8 P2 Ge1 109.13(11) . . ?
P1 C1 H1A 109.5 . . ?
P1 C1 H1B 109.5 . . ?
H1A C1 H1B 109.5 . . ?
P1 C1 H1C 109.5 . . ?
H1A C1 H1C 109.5 . . ?
H1B C1 H1C 109.5 . . ?
P1 C2 H2A 109.5 . . ?
P1 C2 H2B 109.5 . . ?
H2A C2 H2B 109.5 . . ?
P1 C2 H2C 109.5 . . ?
H2A C2 H2C 109.5 . . ?
H2B C2 H2C 109.5 . . ?
C4 C3 C8 119.7(3) . . ?
C4 C3 P1 121.2(3) . . ?
C8 C3 P1 119.1(2) . . ?
C5 C4 C3 120.2(3) . . ?
C5 C4 H4 119.9 . . ?
C3 C4 H4 119.9 . . ?
C4 C5 C6 120.5(3) . . ?
C4 C5 H5 119.8 . . ?
C6 C5 H5 119.8 . . ?
C5 C6 C7 119.8(3) . . ?
C5 C6 H6 120.1 . . ?
C7 C6 H6 120.1 . . ?
C6 C7 C8 120.7(3) . . ?
C6 C7 H7 119.6 . . ?
C8 C7 H7 119.6 . . ?
C7 C8 C3 119.1(3) . . ?
C7 C8 P2 121.7(3) . . ?
C3 C8 P2 119.2(3) . . ?
P2 C9 H9A 109.5 . . ?
P2 C9 H9B 109.5 . . ?
H9A C9 H9B 109.5 . . ?
P2 C9 H9C 109.5 . . ?
H9A C9 H9C 109.5 . . ?
H9B C9 H9C 109.5 . . ?
P2 C10 H10A 109.5 . . ?
P2 C10 H10B 109.5 . . ?
H10A C10 H10B 109.5 . . ?
P2 C10 H10C 109.5 . . ?
H10A C10 H10C 109.5 . . ?
H10B C10 H10C 109.5 . . ?

loop_
_geom_bond_atom_site_label_1
_geom_bond_atom_site_label_2
_geom_bond_distance
_geom_bond_site_symmetry_2
_geom_bond_publ_flag
Ge1 P2 2.4498(10) . ?
Ge1 P1 2.4805(9) . ?
Ge1 Br1 2.6521(6) . ?
Ge1 Br2 2.8529(6) . ?
P1 C1 1.812(4) . ?
P1 C2 1.817(3) . ?
P1 C3 1.818(3) . ?
P2 C9 1.811(4) . ?
P2 C10 1.814(4) . ?
P2 C8 1.818(3) . ?
C1 H1A 0.9800 . ?
C1 H1B 0.9800 . ?
C1 H1C 0.9800 . ?
C2 H2A 0.9800 . ?
C2 H2B 0.9800 . ?
C2 H2C 0.9800 . ?
C3 C4 1.398(5) . ?
C3 C8 1.403(5) . ?
C4 C5 1.382(5) . ?
C4 H4 0.9500 . ?
C5 C6 1.386(5) . ?
C5 H5 0.9500 . ?
C6 C7 1.388(5) . ?
C6 H6 0.9500 . ?
C7 C8 1.396(5) . ?
C7 H7 0.9500 . ?
C9 H9A 0.9800 . ?
C9 H9B 0.9800 . ?
C9 H9C 0.9800 . ?
C10 H10A 0.9800 . ?
C10 H10B 0.9800 . ?
C10 H10C 0.9800 . ?
